data_7005904
loop_
_publ_author_name
'Konstantin V. Domasevitch'
'Pavlo V. Solntsev'
'Il'ya A. Gural'skiy'
'Harald Krautscheid'
'Eduard B. Rusanov'
'Alexander N. Chernega'
'Judith A. K. Howard'

_publ_section_title
;
 Silver(I) ions bridged by pyridazine: doubling the ligand
 functionality for the design of unusual 3D coordination frameworks.
;
_journal_issue 35
_journal_name_full 'Dalton transactions (Cambridge, England : 2003)'
_journal_page_first 3893
_journal_page_last 3905
_journal_paper_doi 10.1039/b706731c
_journal_year 2007
_chemical_formula_moiety 'C24 H22 Ag4 N12 O2, 2(F6 Si), H2 O'
_chemical_formula_sum 'C24 H24 Ag4 F12 N12 O3 Si2'
_chemical_formula_weight 1244.21
_chemical_name_common
;Silver(i) Hexafluorosilicate 2:3 Complex with 4,4'-
Bipyridazine, Trihydrate
;
_chemical_name_systematic
;
Silver(I) Hexafluorosilicate 2:3 Complex with 4,4'-Bipyridazine,
Trihydrate
;
_space_group_IT_number 70
_symmetry_cell_setting orthorhombic
_symmetry_space_group_name_Hall '-F 2uv 2vw'
_symmetry_space_group_name_H-M 'F d d d :2'
_atom_sites_solution_hydrogens geom
_atom_sites_solution_primary direct
_atom_sites_solution_secondary difmap
_audit_creation_method SHELXL-97
_cell_angle_alpha 90.00
_cell_angle_beta 90.00
_cell_angle_gamma 90.00
_cell_formula_units_Z 16
_cell_length_a 7.7384(2)
_cell_length_b 38.1690(8)
_cell_length_c 50.8067(10)
_cell_measurement_reflns_used 18785
_cell_measurement_temperature 273(2)
_cell_measurement_theta_max 28.28
_cell_measurement_theta_min 3.84
_cell_volume 15006.6(6)
_computing_cell_refinement 'SMART-NT (Bruker, 1998)'
_computing_data_collection 'SMART-NT (Bruker, 1998)'
_computing_data_reduction 'SMART-NT (Bruker, 1998)'
_computing_molecular_graphics 'Diamond 2.1e (Brandenburg, 1999)'
_computing_publication_material 'WinGX 1.700.00 (Farrugia, 1999)'
_computing_structure_refinement 'SHELXL-97 (Sheldrick, 1997)'
_computing_structure_solution 'SHELXS-97 (Sheldrick, 1997)'
_diffrn_ambient_temperature 273(2)
_diffrn_measured_fraction_theta_full 0.981
_diffrn_measured_fraction_theta_max 0.981
_diffrn_measurement_device_type 'Bruker Apex CCD area-detector diffractometer'
_diffrn_measurement_method '\w scans'
_diffrn_radiation_monochromator graphite
_diffrn_radiation_source 'fine-focus sealed tube'
_diffrn_radiation_type MoK\a
_diffrn_radiation_wavelength 0.71073
_diffrn_reflns_av_R_equivalents 0.0279
_diffrn_reflns_av_sigmaI/netI 0.0246
_diffrn_reflns_limit_h_max 10
_diffrn_reflns_limit_h_min -10
_diffrn_reflns_limit_k_max 41
_diffrn_reflns_limit_k_min -50
_diffrn_reflns_limit_l_max 67
_diffrn_reflns_limit_l_min -45
_diffrn_reflns_number 18785
_diffrn_reflns_theta_full 28.28
_diffrn_reflns_theta_max 28.28
_diffrn_reflns_theta_min 3.84
_diffrn_standards_decay_% 0
_exptl_absorpt_coefficient_mu 2.229
_exptl_absorpt_correction_T_max 0.7025
_exptl_absorpt_correction_T_min 0.5831
_exptl_absorpt_correction_type empirical
_exptl_absorpt_process_details 'SADABS (Sheldrick, 1999)'
_exptl_crystal_colour yellow
_exptl_crystal_density_diffrn 2.203
_exptl_crystal_density_method 'not measured'
_exptl_crystal_description prism
_exptl_crystal_F_000 9600
_exptl_crystal_size_max 0.26
_exptl_crystal_size_mid 0.16
_exptl_crystal_size_min 0.16
_refine_diff_density_max 1.203
_refine_diff_density_min -0.827
_refine_diff_density_rms 0.132
_refine_ls_extinction_method none
_refine_ls_goodness_of_fit_ref 1.044
_refine_ls_hydrogen_treatment constr
_refine_ls_matrix_type full
_refine_ls_number_parameters 259
_refine_ls_number_reflns 4586
_refine_ls_number_restraints 0
_refine_ls_restrained_S_all 1.044
_refine_ls_R_factor_all 0.0557
_refine_ls_R_factor_gt 0.0483
_refine_ls_shift/su_max 0.004
_refine_ls_shift/su_mean 0.000
_refine_ls_structure_factor_coef Fsqd
_refine_ls_weighting_details 'calc w=1/[\s^2^(Fo^2^)+(0.0725P)^2^+181.1421P] where P=(Fo^2^+2Fc^2^)/3'
_refine_ls_weighting_scheme calc
_refine_ls_wR_factor_gt 0.1318
_refine_ls_wR_factor_ref 0.1364
_reflns_number_gt 3893
_reflns_number_total 4586
_reflns_threshold_expression >2sigma(I)
_cod_data_source_file b706731c.txt
_cod_data_source_block (8)
_cod_depositor_comments
;
The following automatic conversions were performed:
'_symmetry_cell_setting' value 'Orthorhombic' changed to 'orthorhombic'
according to '/home/saulius/struct/CIF-dictionaries/cif_core.dic'
dictionary named 'cif_core.dic' version 2.4.1 from 2010-06-29.

Automatic conversion script
Id: cif_fix_enum 1527 2010-12-29 10:47:43Z saulius 
;
_cod_original_sg_symbol_H-M Fddd
_cod_database_code 7005904

loop_
_symmetry_equiv_pos_as_xyz
'x, y, z'
'-x+3/4, -y+3/4, z'
'-x+3/4, y, -z+3/4'
'x, -y+3/4, -z+3/4'
'x, y+1/2, z+1/2'
'-x+3/4, -y+5/4, z+1/2'
'-x+3/4, y+1/2, -z+5/4'
'x, -y+5/4, -z+5/4'
'x+1/2, y, z+1/2'
'-x+5/4, -y+3/4, z+1/2'
'-x+5/4, y, -z+5/4'
'x+1/2, -y+3/4, -z+5/4'
'x+1/2, y+1/2, z'
'-x+5/4, -y+5/4, z'
'-x+5/4, y+1/2, -z+3/4'
'x+1/2, -y+5/4, -z+3/4'
'-x, -y, -z'
'x-3/4, y-3/4, -z'
'x-3/4, -y, z-3/4'
'-x, y-3/4, z-3/4'
'-x, -y+1/2, -z+1/2'
'x-3/4, y-1/4, -z+1/2'
'x-3/4, -y+1/2, z-1/4'
'-x, y-1/4, z-1/4'
'-x+1/2, -y, -z+1/2'
'x-1/4, y-3/4, -z+1/2'
'x-1/4, -y, z-1/4'
'-x+1/2, y-3/4, z-1/4'
'-x+1/2, -y+1/2, -z'
'x-1/4, y-1/4, -z'
'x-1/4, -y+1/2, z-3/4'
'-x+1/2, y-1/4, z-3/4'

loop_
_atom_site_label
_atom_site_type_symbol
_atom_site_fract_x
_atom_site_fract_y
_atom_site_fract_z
_atom_site_U_iso_or_equiv
_atom_site_adp_type
_atom_site_occupancy
_atom_site_symmetry_multiplicity
_atom_site_calc_flag
_atom_site_refinement_flags
_atom_site_disorder_assembly
_atom_site_disorder_group
Ag1 Ag 0.53320(6) 0.266956(10) 1.030621(7) 0.04417(14) Uani 1 1 d . . .
Ag2 Ag 0.53118(6) 0.215348(10) 0.973613(7) 0.04605(15) Uani 1 1 d . . .
Si1 Si 0.3750 0.27263(4) 0.8750 0.0287(3) Uani 1 2 d S . .
Si2 Si 0.1250 0.1250 0.94105(4) 0.0367(4) Uani 1 2 d S . .
F1 F 0.5849(8) 0.26923(18) 0.88631(13) 0.1124(19) Uani 1 1 d . . .
F2 F 0.3273(10) 0.2400(2) 0.89775(16) 0.141(3) Uani 1 1 d . . .
F3 F 0.3333(11) 0.30495(19) 0.89698(12) 0.134(2) Uani 1 1 d . . .
F4 F 0.1880(7) 0.15315(13) 0.96476(9) 0.0889(14) Uani 1 1 d . . .
F5 F 0.1842(5) 0.15407(11) 0.91866(8) 0.0671(10) Uani 1 1 d . . .
F6 F -0.0734(5) 0.14198(13) 0.94159(12) 0.0933(16) Uani 1 1 d . . .
O1 O 0.2536(5) 0.22034(11) 0.94741(11) 0.0604(12) Uani 1 1 d . . .
H1 H 0.2768 0.2294 0.9313 0.091 Uiso 1 1 d . . .
H2 H 0.2389 0.1991 0.9432 0.091 Uiso 1 1 d . . .
O2 O 0.6250 0.1250 0.96404(12) 0.0650(16) Uani 1 2 d S . .
H3 H 0.5235 0.1200 0.9539 0.097 Uiso 1 1 d . . .
N1 N 0.5652(5) 0.29650(10) 0.99217(8) 0.0366(8) Uani 1 1 d . . .
N2 N 0.5737(6) 0.27645(11) 0.97044(8) 0.0418(9) Uani 1 1 d . . .
N3 N 0.7161(6) 0.43933(10) 0.98881(8) 0.0391(9) Uani 1 1 d . . .
N4 N 0.7010(6) 0.45815(10) 0.96705(8) 0.0433(10) Uani 1 1 d . . .
N5 N 0.6642(5) 0.20147(10) 0.93535(7) 0.0359(8) Uani 1 1 d . . .
N6 N 0.8212(5) 0.21601(10) 0.93217(7) 0.0357(8) Uani 1 1 d . . .
C1 C 0.5917(10) 0.29230(14) 0.94700(10) 0.0541(15) Uani 1 1 d . . .
H1A H 0.5914 0.2785 0.9319 0.065 Uiso 1 1 calc R . .
C2 C 0.6107(9) 0.32834(13) 0.94423(10) 0.0492(13) Uani 1 1 d . . .
H2A H 0.6258 0.3384 0.9277 0.059 Uiso 1 1 calc R . .
C3 C 0.6066(6) 0.34860(11) 0.96663(9) 0.0347(9) Uani 1 1 d . . .
C4 C 0.5803(7) 0.33100(12) 0.99043(9) 0.0378(10) Uani 1 1 d . . .
H4A H 0.5730 0.3442 1.0058 0.045 Uiso 1 1 calc R . .
C5 C 0.6466(12) 0.44254(15) 0.94526(12) 0.068(2) Uani 1 1 d . . .
H5A H 0.6314 0.4562 0.9303 0.081 Uiso 1 1 calc R . .
C6 C 0.6110(11) 0.40680(14) 0.94361(11) 0.0629(18) Uani 1 1 d . . .
H6A H 0.5743 0.3967 0.9279 0.075 Uiso 1 1 calc R . .
C7 C 0.6319(6) 0.38708(11) 0.96590(9) 0.0340(9) Uani 1 1 d . . .
C8 C 0.6822(8) 0.40521(12) 0.98821(10) 0.0428(11) Uani 1 1 d . . .
H8A H 0.6930 0.3927 1.0038 0.051 Uiso 1 1 calc R . .
C9 C 0.5921(7) 0.18441(14) 0.91546(9) 0.0399(10) Uani 1 1 d . . .
H9A H 0.4847 0.1741 0.9181 0.048 Uiso 1 1 calc R . .
C10 C 0.6687(7) 0.18124(14) 0.89094(9) 0.0407(10) Uani 1 1 d . . .
H10A H 0.6136 0.1696 0.8772 0.049 Uiso 1 1 calc R . .
C11 C 0.8276(6) 0.19586(12) 0.88767(8) 0.0338(9) Uani 1 1 d . . .
C12 C 0.9007(6) 0.21293(13) 0.90923(9) 0.0360(9) Uani 1 1 d . . .
H12A H 1.0103 0.2226 0.9074 0.043 Uiso 1 1 calc R . .

loop_
_atom_site_aniso_label
_atom_site_aniso_U_11
_atom_site_aniso_U_22
_atom_site_aniso_U_33
_atom_site_aniso_U_23
_atom_site_aniso_U_13
_atom_site_aniso_U_12
Ag1 0.0625(3) 0.0406(2) 0.0294(2) -0.00392(14) 0.00290(16) -0.01108(17)
Ag2 0.0654(3) 0.0434(2) 0.0294(2) 0.00032(14) 0.01209(16) -0.00663(18)
Si1 0.0341(8) 0.0398(8) 0.0120(6) 0.000 0.0011(6) 0.000
Si2 0.0331(9) 0.0392(9) 0.0379(9) 0.000 0.000 -0.0013(7)
F1 0.081(3) 0.139(5) 0.117(5) -0.015(4) -0.012(3) -0.011(3)
F2 0.130(5) 0.133(5) 0.159(6) 0.090(5) -0.026(5) -0.016(4)
F3 0.184(7) 0.134(5) 0.084(4) -0.040(4) 0.015(4) 0.024(5)
F4 0.115(4) 0.088(3) 0.064(3) -0.033(2) 0.002(2) -0.029(3)
F5 0.072(2) 0.071(2) 0.058(2) 0.0178(18) 0.0022(18) -0.0227(19)
F6 0.0404(19) 0.083(3) 0.157(5) 0.018(3) 0.023(3) 0.0152(19)
O1 0.043(2) 0.052(2) 0.086(3) -0.020(2) 0.000(2) -0.0030(17)
O2 0.055(4) 0.093(5) 0.048(3) 0.000 0.000 -0.010(3)
N1 0.047(2) 0.0298(17) 0.0333(19) -0.0050(15) 0.0051(16) -0.0066(16)
N2 0.062(3) 0.0348(19) 0.0287(19) -0.0042(15) 0.0040(18) -0.0049(18)
N3 0.055(2) 0.0312(18) 0.0314(19) 0.0015(15) -0.0077(17) -0.0069(17)
N4 0.065(3) 0.0312(18) 0.034(2) 0.0045(15) -0.0106(19) -0.0088(18)
N5 0.040(2) 0.0396(19) 0.0285(18) -0.0005(15) 0.0058(15) -0.0010(16)
N6 0.041(2) 0.0394(19) 0.0268(18) -0.0028(15) 0.0009(15) -0.0008(16)
C1 0.097(5) 0.035(2) 0.030(2) -0.0047(19) -0.004(3) -0.004(3)
C2 0.083(4) 0.036(2) 0.028(2) 0.0019(18) -0.001(2) -0.006(3)
C3 0.038(2) 0.0285(19) 0.037(2) -0.0028(17) -0.0035(18) -0.0040(17)
C4 0.048(3) 0.033(2) 0.033(2) -0.0039(17) 0.0014(19) -0.0051(19)
C5 0.125(6) 0.040(3) 0.038(3) 0.011(2) -0.025(3) -0.013(3)
C6 0.116(6) 0.039(3) 0.034(3) 0.001(2) -0.026(3) -0.015(3)
C7 0.043(2) 0.0291(19) 0.030(2) 0.0010(16) -0.0062(18) -0.0035(18)
C8 0.068(3) 0.031(2) 0.030(2) 0.0018(17) -0.007(2) -0.006(2)
C9 0.039(2) 0.049(3) 0.032(2) -0.0046(19) 0.0054(19) -0.006(2)
C10 0.041(2) 0.055(3) 0.027(2) -0.0085(19) -0.0012(18) -0.002(2)
C11 0.036(2) 0.044(2) 0.0216(19) -0.0015(16) 0.0031(17) 0.0049(18)
C12 0.032(2) 0.050(2) 0.027(2) 0.0026(18) 0.0037(17) -0.0043(19)

loop_
_atom_type_symbol
_atom_type_description
_atom_type_scat_dispersion_real
_atom_type_scat_dispersion_imag
_atom_type_scat_source
C C 0.0033 0.0016 'International Tables Vol C Tables 4.2.6.8 and 6.1.1.4'
H H 0.0000 0.0000 'International Tables Vol C Tables 4.2.6.8 and 6.1.1.4'
N N 0.0061 0.0033 'International Tables Vol C Tables 4.2.6.8 and 6.1.1.4'
O O 0.0106 0.0060 'International Tables Vol C Tables 4.2.6.8 and 6.1.1.4'
F F 0.0171 0.0103 'International Tables Vol C Tables 4.2.6.8 and 6.1.1.4'
Ag Ag -0.8971 1.1015 'International Tables Vol C Tables 4.2.6.8 and 6.1.1.4'
Si Si 0.0817 0.0704 'International Tables Vol C Tables 4.2.6.8 and 6.1.1.4'

loop_
_geom_angle_atom_site_label_1
_geom_angle_atom_site_label_2
_geom_angle_atom_site_label_3
_geom_angle
_geom_angle_site_symmetry_1
_geom_angle_site_symmetry_3
_geom_angle_publ_flag
N1 Ag1 N6 120.99(14) . 29_657 ?
N1 Ag1 N4 123.43(14) . 30_557 ?
N6 Ag1 N4 111.35(15) 29_657 30_557 ?
N1 Ag1 O1 112.33(16) . 29_557 ?
N6 Ag1 O1 90.74(15) 29_657 29_557 ?
N4 Ag1 O1 85.59(15) 30_557 29_557 ?
N3 Ag2 N5 137.79(15) 30_557 . ?
N3 Ag2 N2 122.31(14) 30_557 . ?
N5 Ag2 N2 96.27(14) . . ?
N3 Ag2 O1 107.12(17) 30_557 . ?
N5 Ag2 O1 87.24(15) . . ?
N2 Ag2 O1 90.47(15) . . ?
F3 Si1 F3 86.6(5) . 3_556 ?
F3 Si1 F1 90.8(4) . . ?
F3 Si1 F1 95.4(4) 3_556 . ?
F3 Si1 F1 95.4(4) . 3_556 ?
F3 Si1 F1 90.8(4) 3_556 3_556 ?
F1 Si1 F1 171.4(5) . 3_556 ?
F3 Si1 F2 92.5(4) . . ?
F3 Si1 F2 178.6(4) 3_556 . ?
F1 Si1 F2 85.7(3) . . ?
F1 Si1 F2 88.1(3) 3_556 . ?
F3 Si1 F2 178.6(4) . 3_556 ?
F3 Si1 F2 92.5(4) 3_556 3_556 ?
F1 Si1 F2 88.1(3) . 3_556 ?
F1 Si1 F2 85.7(3) 3_556 3_556 ?
F2 Si1 F2 88.4(7) . 3_556 ?
F5 Si2 F5 93.1(3) 14_445 . ?
F5 Si2 F6 90.3(2) 14_445 14_445 ?
F5 Si2 F6 91.0(3) . 14_445 ?
F5 Si2 F6 91.0(3) 14_445 . ?
F5 Si2 F6 90.3(2) . . ?
F6 Si2 F6 178.1(4) 14_445 . ?
F5 Si2 F4 177.4(3) 14_445 . ?
F5 Si2 F4 89.1(2) . . ?
F6 Si2 F4 88.3(3) 14_445 . ?
F6 Si2 F4 90.4(3) . . ?
F5 Si2 F4 89.1(2) 14_445 14_445 ?
F5 Si2 F4 177.4(3) . 14_445 ?
F6 Si2 F4 90.4(3) 14_445 14_445 ?
F6 Si2 F4 88.3(3) . 14_445 ?
F4 Si2 F4 88.8(4) . 14_445 ?
Ag1 O1 Ag2 121.7(2) 29_557 . ?
C4 N1 N2 120.4(4) . . ?
C4 N1 Ag1 124.1(3) . . ?
N2 N1 Ag1 115.4(3) . . ?
C1 N2 N1 118.5(4) . . ?
C1 N2 Ag2 121.3(3) . . ?
N1 N2 Ag2 119.9(3) . . ?
N4 N3 C8 119.7(4) . . ?
N4 N3 Ag2 119.9(3) . 18_667 ?
C8 N3 Ag2 120.3(3) . 18_667 ?
N3 N4 C5 118.8(4) . . ?
N3 N4 Ag1 117.1(3) . 18_667 ?
C5 N4 Ag1 124.1(3) . 18_667 ?
C9 N5 N6 119.4(4) . . ?
C9 N5 Ag2 125.4(3) . . ?
N6 N5 Ag2 114.7(3) . . ?
C12 N6 N5 119.3(4) . . ?
C12 N6 Ag1 121.5(3) . 29_657 ?
N5 N6 Ag1 117.5(3) . 29_657 ?
N2 C1 C2 123.1(5) . . ?
C3 C2 C1 118.0(5) . . ?
C2 C3 C4 116.7(4) . . ?
C2 C3 C7 122.2(4) . . ?
C4 C3 C7 121.1(4) . . ?
N1 C4 C3 123.3(4) . . ?
N4 C5 C6 123.5(5) . . ?
C7 C6 C5 117.7(5) . . ?
C6 C7 C8 115.8(4) . . ?
C6 C7 C3 123.3(4) . . ?
C8 C7 C3 120.8(4) . . ?
N3 C8 C7 124.4(4) . . ?
N5 C9 C10 123.3(5) . . ?
C11 C10 C9 117.4(4) . . ?
C10 C11 C12 117.6(4) . . ?
C10 C11 C11 123.6(5) . 3_656 ?
C12 C11 C11 118.8(5) . 3_656 ?
N6 C12 C11 123.0(4) . . ?

loop_
_geom_bond_atom_site_label_1
_geom_bond_atom_site_label_2
_geom_bond_distance
_geom_bond_site_symmetry_2
_geom_bond_publ_flag
Ag1 N1 2.269(4) . ?
Ag1 N6 2.295(4) 29_657 ?
Ag1 N4 2.336(4) 30_557 ?
Ag1 O1 2.531(4) 29_557 ?
Ag2 N3 2.210(4) 30_557 ?
Ag2 N5 2.263(4) . ?
Ag2 N2 2.361(4) . ?
Ag2 O1 2.534(5) . ?
Si1 F3 1.695(6) . ?
Si1 F3 1.695(6) 3_556 ?
Si1 F1 1.728(6) . ?
Si1 F1 1.728(6) 3_556 ?
Si1 F2 1.740(6) . ?
Si1 F2 1.740(6) 3_556 ?
Si2 F5 1.654(4) 14_445 ?
Si2 F5 1.654(4) . ?
Si2 F6 1.667(4) 14_445 ?
Si2 F6 1.667(4) . ?
Si2 F4 1.686(4) . ?
Si2 F4 1.686(4) 14_445 ?
O1 Ag1 2.531(4) 29_557 ?
N1 C4 1.325(6) . ?
N1 N2 1.345(5) . ?
N2 C1 1.343(7) . ?
N3 N4 1.324(6) . ?
N3 C8 1.329(6) . ?
N3 Ag2 2.210(4) 18_667 ?
N4 C5 1.326(7) . ?
N4 Ag1 2.336(4) 18_667 ?
N5 C9 1.325(6) . ?
N5 N6 1.345(6) . ?
N6 C12 1.323(6) . ?
N6 Ag1 2.295(4) 29_657 ?
C1 C2 1.390(7) . ?
C2 C3 1.376(7) . ?
C3 C4 1.398(7) . ?
C3 C7 1.482(6) . ?
C5 C6 1.394(8) . ?
C6 C7 1.370(7) . ?
C7 C8 1.384(6) . ?
C9 C10 1.385(6) . ?
C10 C11 1.360(7) . ?
C11 C12 1.394(6) . ?
C11 C11 1.482(8) 3_656 ?
